data_7119852
loop_
_publ_author_name
'Hauser, Simone A.'
'Emerson-King, Jack'
'Habershon, Scott'
'Chaplin, Adrian B.'

_publ_section_title
;
 UV-light promoted C-H bond activation of benzene and fluorobenzenes by an
 iridium(i) pincer complex.
;
_journal_issue 26
_journal_name_full 'Chemical communications (Cambridge, England)'
_journal_page_first 3634
_journal_page_last 3636
_journal_paper_doi 10.1039/c6cc09807j
_journal_volume 53
_journal_year 2017
_chemical_formula_moiety 'C31 H47 F2 Ir O P2'
_chemical_formula_sum 'C31 H47 F2 Ir O P2'
_chemical_formula_weight 727.82
_chemical_melting_point ?
_space_group_crystal_system triclinic
_space_group_IT_number 2
_space_group_name_Hall '-P 1'
_space_group_name_H-M_alt 'P -1'
_symmetry_space_group_name_Hall '-P 1'
_symmetry_space_group_name_H-M 'P -1'
_atom_sites_solution_hydrogens geom
_atom_sites_solution_primary direct
_atom_sites_solution_secondary difmap
_audit_creation_date 2015-08-11
_audit_creation_method
;
Olex2 1.2
(compiled 2015.01.26 svn.r3151 for OlexSys, GUI svn.r4998)
;
_audit_update_record
;
2016-12-02 deposited with the CCDC.
2017-02-27 downloaded from the CCDC.
;
_cell_angle_alpha 79.927(2)
_cell_angle_beta 74.522(3)
_cell_angle_gamma 81.288(2)
_cell_formula_units_Z 2
_cell_length_a 9.3553(3)
_cell_length_b 10.5860(3)
_cell_length_c 16.6571(5)
_cell_measurement_reflns_used 34902
_cell_measurement_temperature 150(2)
_cell_measurement_theta_max 33.7610
_cell_measurement_theta_min 3.4420
_cell_volume 1555.73(8)
_computing_cell_refinement
;
CrysAlisPro, Agilent Technologies,
Version 1.171.37.31 (release 14-01-2014 CrysAlis171 .NET)
(compiled Jan 14 2014,18:38:05)
;
_computing_data_collection
;
CrysAlisPro, Agilent Technologies,
Version 1.171.37.31 (release 14-01-2014 CrysAlis171 .NET)
(compiled Jan 14 2014,18:38:05)
;
_computing_data_reduction
;
CrysAlisPro, Agilent Technologies,
Version 1.171.37.31 (release 14-01-2014 CrysAlis171 .NET)
(compiled Jan 14 2014,18:38:05)
;
_computing_molecular_graphics 'Olex2 (Dolomanov et al., 2009)'
_computing_publication_material 'Olex2 (Dolomanov et al., 2009)'
_computing_structure_refinement 'ShelXL (Sheldrick, 2008)'
_computing_structure_solution 'ShelXS (Sheldrick, 2008)'
_diffrn_ambient_temperature 150(2)
_diffrn_detector 'CCD plate'
_diffrn_detector_area_resol_mean 10.2833
_diffrn_detector_type Ruby
_diffrn_measured_fraction_theta_full 0.998
_diffrn_measured_fraction_theta_max 0.998
_diffrn_measurement_details
;
#__ type_ start__ end____ width___ exp.time_
  1 omega   -3.00   99.00   1.0000    1.0000
omega____ theta____ kappa____ phi______ frames
    -       23.3215   38.0000   30.0000 102

#__ type_ start__ end____ width___ exp.time_
  2 omega  -10.00  102.00   1.0000    1.0000
omega____ theta____ kappa____ phi______ frames
    -       23.3215   77.0000 -120.0000 112

#__ type_ start__ end____ width___ exp.time_
  3 omega  -66.00  113.00   1.0000    1.0000
omega____ theta____ kappa____ phi______ frames
    -       23.3215    0.0000  150.0000 179

#__ type_ start__ end____ width___ exp.time_
  4 omega  -25.00   65.00   1.0000    1.0000
omega____ theta____ kappa____ phi______ frames
    -       23.3215  -99.0000  150.0000 90

#__ type_ start__ end____ width___ exp.time_
  5 omega -103.00    9.00   1.0000    1.0000
omega____ theta____ kappa____ phi______ frames
    -      -24.4153  -77.0000  -60.0000 112

#__ type_ start__ end____ width___ exp.time_
  6 omega -114.00  -57.00   1.0000    1.0000
omega____ theta____ kappa____ phi______ frames
    -      -24.4153 -178.0000  -60.0000 57

#__ type_ start__ end____ width___ exp.time_
  7 omega  -51.00   51.00   1.0000    1.0000
omega____ theta____ kappa____ phi______ frames
    -      -24.4153   38.0000  -60.0000 102

#__ type_ start__ end____ width___ exp.time_
  8 omega -114.00  -57.00   1.0000    1.0000
omega____ theta____ kappa____ phi______ frames
    -      -24.4153 -178.0000  120.0000 57

#__ type_ start__ end____ width___ exp.time_
  9 omega   -3.00   99.00   1.0000    1.0000
omega____ theta____ kappa____ phi______ frames
    -       23.3215   38.0000 -150.0000 102

#__ type_ start__ end____ width___ exp.time_
 10 omega  -98.00    5.00   1.0000    1.0000
omega____ theta____ kappa____ phi______ frames
    -      -24.4153  -57.0000   30.0000 103

#__ type_ start__ end____ width___ exp.time_
 11 omega -101.00  -38.00   1.0000    1.0000
omega____ theta____ kappa____ phi______ frames
    -      -24.4153  155.0000 -129.0000 63

#__ type_ start__ end____ width___ exp.time_
 12 omega  -54.00   50.00   1.0000    1.0000
omega____ theta____ kappa____ phi______ frames
    -      -24.4153   57.0000   30.0000 104

#__ type_ start__ end____ width___ exp.time_
 13 omega  -79.00  -14.00   1.0000    1.0000
omega____ theta____ kappa____ phi______ frames
    -      -24.4153  120.0000   73.0000 65

#__ type_ start__ end____ width___ exp.time_
 14 omega -103.00    9.00   1.0000    1.0000
omega____ theta____ kappa____ phi______ frames
    -      -24.4153  -77.0000 -180.0000 112

#__ type_ start__ end____ width___ exp.time_
 15 omega -113.00  -53.00   1.0000    1.0000
omega____ theta____ kappa____ phi______ frames
    -      -24.4153  178.0000  -90.0000 60

#__ type_ start__ end____ width___ exp.time_
 16 omega  -10.00  102.00   1.0000    1.0000
omega____ theta____ kappa____ phi______ frames
    -       23.3215   77.0000  150.0000 112

#__ type_ start__ end____ width___ exp.time_
 17 omega  -25.00    0.00   1.0000    1.0000
omega____ theta____ kappa____ phi______ frames
    -       23.3215  -99.0000 -120.0000 25
;
_diffrn_measurement_device 'four-circle diffractometer'
_diffrn_measurement_device_type 'Oxford Diffraction: Xcalibur, Ruby, Gemini'
_diffrn_measurement_method '\w scans'
_diffrn_orient_matrix_UB_11 -0.0568033000
_diffrn_orient_matrix_UB_12 0.0044545000
_diffrn_orient_matrix_UB_13 0.0376685000
_diffrn_orient_matrix_UB_21 0.0550698000
_diffrn_orient_matrix_UB_22 -0.0093595000
_diffrn_orient_matrix_UB_23 0.0232664000
_diffrn_orient_matrix_UB_31 0.0025106000
_diffrn_orient_matrix_UB_32 0.0676819000
_diffrn_orient_matrix_UB_33 -0.0056357000
_diffrn_radiation_monochromator graphite
_diffrn_radiation_probe x-ray
_diffrn_radiation_type MoK\a
_diffrn_radiation_wavelength 0.71073
_diffrn_reflns_av_R_equivalents 0.0455
_diffrn_reflns_av_unetI/netI 0.0230
_diffrn_reflns_Laue_measured_fraction_full 0.998
_diffrn_reflns_Laue_measured_fraction_max 0.998
_diffrn_reflns_limit_h_max 11
_diffrn_reflns_limit_h_min -11
_diffrn_reflns_limit_k_max 13
_diffrn_reflns_limit_k_min -13
_diffrn_reflns_limit_l_max 21
_diffrn_reflns_limit_l_min -21
_diffrn_reflns_number 55080
_diffrn_reflns_point_group_measured_fraction_full 0.998
_diffrn_reflns_point_group_measured_fraction_max 0.998
_diffrn_reflns_theta_full 27.103
_diffrn_reflns_theta_max 27.103
_diffrn_reflns_theta_min 3.212
_diffrn_source 'Enhance (Mo) X-ray Source'
_exptl_absorpt_coefficient_mu 4.428
_exptl_absorpt_correction_T_max 1.00000
_exptl_absorpt_correction_T_min 0.70132
_exptl_absorpt_correction_type multi-scan
_exptl_absorpt_process_details
;
CrysAlisPro, Agilent Technologies,
Version 1.171.37.31 (release 14-01-2014 CrysAlis171 .NET)
(compiled Jan 14 2014,18:38:05)
Empirical absorption correction using spherical harmonics,
 implemented in SCALE3 ABSPACK scaling algorithm.
;
_exptl_crystal_colour colourless
_exptl_crystal_colour_primary colourless
_exptl_crystal_density_diffrn 1.554
_exptl_crystal_density_meas ?
_exptl_crystal_description block
_exptl_crystal_F_000 732
_exptl_crystal_recrystallization_method 'Crystals grown from heptane at 253 K'
_exptl_crystal_size_max 0.35
_exptl_crystal_size_mid 0.35
_exptl_crystal_size_min 0.2
_refine_diff_density_max 1.355
_refine_diff_density_min -0.519
_refine_diff_density_rms 0.076
_refine_ls_extinction_method none
_refine_ls_goodness_of_fit_ref 1.050
_refine_ls_hydrogen_treatment constr
_refine_ls_matrix_type full
_refine_ls_number_parameters 346
_refine_ls_number_reflns 6857
_refine_ls_number_restraints 0
_refine_ls_restrained_S_all 1.050
_refine_ls_R_factor_all 0.0185
_refine_ls_R_factor_gt 0.0169
_refine_ls_shift/su_max 0.002
_refine_ls_shift/su_mean 0.000
_refine_ls_structure_factor_coef Fsqd
_refine_ls_weighting_details 'w=1/[\s^2^(Fo^2^)+(0.0196P)^2^+0.8390P] where P=(Fo^2^+2Fc^2^)/3'
_refine_ls_weighting_scheme calc
_refine_ls_wR_factor_gt 0.0408
_refine_ls_wR_factor_ref 0.0414
_reflns_Friedel_coverage 0.000
_reflns_number_gt 6549
_reflns_number_total 6857
_reflns_threshold_expression 'I > 2\s(I)'
_cod_data_source_file c6cc09807j3.cif
_cod_data_source_block 0104abc14
_cod_depositor_comments
;
The following automatic conversions were performed:

'_chemical_melting_point' value 'not measured' was changed to '?' -
the value is undefined or not given.

'_exptl_crystal_density_meas' value 'not measured' was changed to '?'
- the value is perceived as not measured.

Automatic conversion script
Id: cif_fix_values 4973 2017-02-22 13:04:09Z antanas 

 Adding full bibliography for 7119850--7119853.cif.
;
_cod_original_cell_volume 1555.74(8)
_cod_database_code 7119852
_shelx_space_group_comment
;
The symmetry employed for this shelxl refinement is uniquely defined
by the following loop, which should always be used as a source of
symmetry information in preference to the above space-group names.
They are only intended as comments.
;
_olex2_refinement_description
;
1. Fixed Uiso
 At 1.2 times of:
  All C(H) groups, All C(H,H) groups
 At 1.5 times of:
  All C(H,H,H) groups
2.a Secondary CH2 refined with riding coordinates:
 C18(H18A,H18B), C19(H19A,H19B)
2.b Aromatic/amide H refined with riding coordinates:
 C7(H7), C8(H8), C9(H9), C14(H14), C15(H15), C16(H16)
2.c Idealised Me refined as rotating group:
 C21(H21A,H21B,H21C), C22(H22A,H22B,H22C), C23(H23A,H23B,H23C), C25(H25A,H25B,
 H25C), C26(H26A,H26B,H26C), C27(H27A,H27B,H27C), C29(H29A,H29B,H29C), C30(H30A,
 H30B,H30C), C31(H31A,H31B,H31C), C33(H33A,H33B,H33C), C34(H34A,H34B,H34C),
 C35(H35A,H35B,H35C)
;
_shelx_shelxl_version_number 2014/7
_olex2_submission_special_instructions 'No special instructions were received'

loop_
_space_group_symop_operation_xyz
'x, y, z'
'-x, -y, -z'

loop_
_atom_site_label
_atom_site_type_symbol
_atom_site_fract_x
_atom_site_fract_y
_atom_site_fract_z
_atom_site_U_iso_or_equiv
_atom_site_adp_type
_atom_site_occupancy
_atom_site_site_symmetry_order
_atom_site_calc_flag
_atom_site_refinement_flags_posn
Ir1 Ir 0.28942(2) 0.18522(2) 0.73450(2) 0.01353(3) Uani 1 1 d .
P10 P 0.12416(6) 0.35245(5) 0.68556(4) 0.01540(11) Uani 1 1 d .
P11 P 0.39064(7) -0.02706(5) 0.76923(4) 0.01694(12) Uani 1 1 d .
F5 F 0.51702(15) 0.37410(14) 0.76987(9) 0.0257(3) Uani 1 1 d .
F6 F 0.52770(16) 0.47133(14) 0.90175(9) 0.0287(3) Uani 1 1 d .
O3 O 0.58369(18) 0.25899(16) 0.61309(11) 0.0256(4) Uani 1 1 d .
C2 C 0.4751(3) 0.2357(2) 0.66113(14) 0.0177(4) Uani 1 1 d .
C4 C 0.3038(2) 0.2626(2) 0.84283(14) 0.0151(4) Uani 1 1 d .
C5 C 0.4102(2) 0.3423(2) 0.84191(14) 0.0175(4) Uani 1 1 d .
C6 C 0.4177(3) 0.3950(2) 0.91086(15) 0.0207(5) Uani 1 1 d .
C7 C 0.3182(3) 0.3727(2) 0.98769(15) 0.0242(5) Uani 1 1 d .
H7 H 0.3232 0.4096 1.0348 0.029 Uiso 1 1 calc R
C8 C 0.2098(3) 0.2933(2) 0.99272(15) 0.0253(5) Uani 1 1 d .
H8 H 0.1382 0.2750 1.0445 0.030 Uiso 1 1 calc R
C9 C 0.2046(3) 0.2402(2) 0.92328(14) 0.0202(5) Uani 1 1 d .
H9 H 0.1296 0.1852 0.9301 0.024 Uiso 1 1 calc R
C12 C 0.2547(3) 0.0995(2) 0.63693(14) 0.0169(4) Uani 1 1 d .
C13 C 0.1460(3) 0.1540(2) 0.59332(14) 0.0193(5) Uani 1 1 d .
C14 C 0.1280(3) 0.0993(2) 0.52692(15) 0.0234(5) Uani 1 1 d .
H14 H 0.0543 0.1381 0.4978 0.028 Uiso 1 1 calc R
C15 C 0.2182(3) -0.0122(2) 0.50312(15) 0.0246(5) Uani 1 1 d .
H15 H 0.2076 -0.0484 0.4570 0.029 Uiso 1 1 calc R
C16 C 0.3234(3) -0.0701(2) 0.54724(15) 0.0224(5) Uani 1 1 d .
H16 H 0.3832 -0.1473 0.5320 0.027 Uiso 1 1 calc R
C17 C 0.3415(3) -0.0155(2) 0.61379(14) 0.0186(5) Uani 1 1 d .
C18 C 0.0401(3) 0.2685(2) 0.62489(15) 0.0204(5) Uani 1 1 d .
H18A H -0.0545 0.2382 0.6609 0.025 Uiso 1 1 calc R
H18B H 0.0169 0.3291 0.5764 0.025 Uiso 1 1 calc R
C19 C 0.4504(3) -0.0809(2) 0.66451(15) 0.0208(5) Uani 1 1 d .
H19A H 0.5520 -0.0578 0.6357 0.025 Uiso 1 1 calc R
H19B H 0.4523 -0.1758 0.6705 0.025 Uiso 1 1 calc R
C20 C 0.2137(3) 0.4871(2) 0.60595(15) 0.0214(5) Uani 1 1 d .
C21 C 0.3005(3) 0.4275(2) 0.52604(15) 0.0269(5) Uani 1 1 d .
H21A H 0.3648 0.3501 0.5417 0.040 Uiso 1 1 calc GR
H21B H 0.3620 0.4905 0.4872 0.040 Uiso 1 1 calc GR
H21C H 0.2297 0.4041 0.4986 0.040 Uiso 1 1 calc GR
C22 C 0.3230(3) 0.5434(2) 0.64104(16) 0.0251(5) Uani 1 1 d .
H22A H 0.2684 0.5803 0.6921 0.038 Uiso 1 1 calc GR
H22B H 0.3709 0.6110 0.5988 0.038 Uiso 1 1 calc GR
H22C H 0.3993 0.4748 0.6546 0.038 Uiso 1 1 calc GR
C23 C 0.1039(3) 0.5991(2) 0.57799(18) 0.0317(6) Uani 1 1 d .
H23A H 0.0257 0.5643 0.5621 0.048 Uiso 1 1 calc GR
H23B H 0.1577 0.6551 0.5296 0.048 Uiso 1 1 calc GR
H23C H 0.0586 0.6492 0.6245 0.048 Uiso 1 1 calc GR
C24 C -0.0442(3) 0.4221(2) 0.76280(15) 0.0211(5) Uani 1 1 d .
C25 C -0.1099(3) 0.3109(2) 0.82942(16) 0.0284(6) Uani 1 1 d .
H25A H -0.1354 0.2466 0.8013 0.043 Uiso 1 1 calc GR
H25B H -0.1999 0.3454 0.8683 0.043 Uiso 1 1 calc GR
H25C H -0.0360 0.2704 0.8608 0.043 Uiso 1 1 calc GR
C26 C -0.1706(3) 0.4886(2) 0.72098(18) 0.0297(6) Uani 1 1 d .
H26A H -0.1387 0.5674 0.6841 0.044 Uiso 1 1 calc GR
H26B H -0.2602 0.5108 0.7646 0.044 Uiso 1 1 calc GR
H26C H -0.1931 0.4298 0.6878 0.044 Uiso 1 1 calc GR
C27 C 0.0022(3) 0.5179(2) 0.80784(17) 0.0302(6) Uani 1 1 d .
H27A H 0.0863 0.4769 0.8313 0.045 Uiso 1 1 calc GR
H27B H -0.0821 0.5437 0.8534 0.045 Uiso 1 1 calc GR
H27C H 0.0321 0.5943 0.7676 0.045 Uiso 1 1 calc GR
C28 C 0.5654(3) -0.0605(2) 0.80976(15) 0.0245(5) Uani 1 1 d .
C29 C 0.6668(3) 0.0453(2) 0.76551(18) 0.0304(6) Uani 1 1 d .
H29A H 0.6892 0.0466 0.7045 0.046 Uiso 1 1 calc GR
H29B H 0.7599 0.0276 0.7839 0.046 Uiso 1 1 calc GR
H29C H 0.6159 0.1293 0.7799 0.046 Uiso 1 1 calc GR
C30 C 0.6563(3) -0.1912(2) 0.79021(18) 0.0332(6) Uani 1 1 d .
H30A H 0.5969 -0.2618 0.8197 0.050 Uiso 1 1 calc GR
H30B H 0.7485 -0.2010 0.8091 0.050 Uiso 1 1 calc GR
H30C H 0.6809 -0.1936 0.7295 0.050 Uiso 1 1 calc GR
C31 C 0.5264(3) -0.0542(3) 0.90456(17) 0.0340(6) Uani 1 1 d .
H31A H 0.4617 0.0257 0.9165 0.051 Uiso 1 1 calc GR
H31B H 0.6182 -0.0556 0.9226 0.051 Uiso 1 1 calc GR
H31C H 0.4743 -0.1286 0.9351 0.051 Uiso 1 1 calc GR
C32 C 0.2470(3) -0.1387(2) 0.83303(16) 0.0257(5) Uani 1 1 d .
C33 C 0.1322(3) -0.1410(2) 0.78206(17) 0.0290(6) Uani 1 1 d .
H33A H 0.0894 -0.0526 0.7665 0.043 Uiso 1 1 calc GR
H33B H 0.0527 -0.1922 0.8163 0.043 Uiso 1 1 calc GR
H33C H 0.1818 -0.1797 0.7310 0.043 Uiso 1 1 calc GR
C34 C 0.1609(3) -0.0892(3) 0.91618(16) 0.0334(6) Uani 1 1 d .
H34A H 0.2318 -0.0755 0.9469 0.050 Uiso 1 1 calc GR
H34B H 0.0957 -0.1532 0.9505 0.050 Uiso 1 1 calc GR
H34C H 0.1003 -0.0076 0.9040 0.050 Uiso 1 1 calc GR
C35 C 0.3164(4) -0.2781(2) 0.85269(19) 0.0370(7) Uani 1 1 d .
H35A H 0.3799 -0.3072 0.8007 0.056 Uiso 1 1 calc GR
H35B H 0.2369 -0.3344 0.8767 0.056 Uiso 1 1 calc GR
H35C H 0.3766 -0.2817 0.8932 0.056 Uiso 1 1 calc GR

loop_
_atom_site_aniso_label
_atom_site_aniso_U_11
_atom_site_aniso_U_22
_atom_site_aniso_U_33
_atom_site_aniso_U_23
_atom_site_aniso_U_13
_atom_site_aniso_U_12
Ir1 0.01492(5) 0.01289(5) 0.01340(5) -0.00382(3) -0.00280(3) -0.00243(3)
P10 0.0146(3) 0.0139(3) 0.0178(3) -0.0030(2) -0.0033(2) -0.0022(2)
P11 0.0210(3) 0.0139(3) 0.0156(3) -0.0032(2) -0.0039(2) -0.0007(2)
F5 0.0239(7) 0.0333(8) 0.0213(7) -0.0083(6) 0.0011(6) -0.0139(6)
F6 0.0261(8) 0.0335(8) 0.0329(8) -0.0144(7) -0.0073(6) -0.0113(6)
O3 0.0207(9) 0.0298(9) 0.0234(9) -0.0050(7) 0.0020(7) -0.0056(7)
C2 0.0197(11) 0.0174(10) 0.0174(11) -0.0050(9) -0.0057(9) -0.0016(9)
C4 0.0170(11) 0.0139(10) 0.0150(10) -0.0046(8) -0.0045(8) 0.0005(8)
C5 0.0166(11) 0.0179(10) 0.0177(11) -0.0040(9) -0.0033(9) -0.0010(8)
C6 0.0202(12) 0.0192(11) 0.0272(12) -0.0074(9) -0.0098(10) -0.0036(9)
C7 0.0284(13) 0.0285(12) 0.0186(12) -0.0108(10) -0.0069(10) -0.0017(10)
C8 0.0289(13) 0.0307(13) 0.0158(11) -0.0067(10) -0.0015(10) -0.0053(10)
C9 0.0219(12) 0.0205(11) 0.0189(11) -0.0049(9) -0.0029(9) -0.0058(9)
C12 0.0195(11) 0.0183(10) 0.0139(10) -0.0042(8) -0.0023(8) -0.0066(9)
C13 0.0214(12) 0.0178(11) 0.0196(11) -0.0024(9) -0.0045(9) -0.0061(9)
C14 0.0231(12) 0.0277(12) 0.0229(12) -0.0041(10) -0.0087(10) -0.0080(10)
C15 0.0296(13) 0.0291(13) 0.0186(12) -0.0106(10) -0.0038(10) -0.0100(10)
C16 0.0254(12) 0.0219(11) 0.0203(12) -0.0072(9) -0.0011(9) -0.0070(9)
C17 0.0202(11) 0.0189(11) 0.0161(11) -0.0031(9) -0.0012(9) -0.0057(9)
C18 0.0195(11) 0.0202(11) 0.0247(12) -0.0040(9) -0.0101(9) -0.0026(9)
C19 0.0244(12) 0.0173(11) 0.0203(12) -0.0076(9) -0.0043(9) 0.0023(9)
C20 0.0209(12) 0.0198(11) 0.0219(12) 0.0033(9) -0.0051(9) -0.0050(9)
C21 0.0266(13) 0.0324(13) 0.0196(12) 0.0013(10) -0.0034(10) -0.0067(11)
C22 0.0223(12) 0.0200(11) 0.0331(14) -0.0009(10) -0.0062(10) -0.0074(9)
C23 0.0299(14) 0.0260(13) 0.0361(15) 0.0079(11) -0.0110(12) -0.0025(11)
C24 0.0163(11) 0.0196(11) 0.0257(12) -0.0061(9) -0.0007(9) -0.0012(9)
C25 0.0200(12) 0.0287(13) 0.0306(14) -0.0041(11) 0.0030(10) -0.0017(10)
C26 0.0174(12) 0.0279(13) 0.0403(15) -0.0056(11) -0.0036(11) 0.0025(10)
C27 0.0270(13) 0.0277(13) 0.0358(15) -0.0169(11) -0.0018(11) 0.0015(10)
C28 0.0296(13) 0.0226(12) 0.0236(12) -0.0074(10) -0.0124(10) 0.0052(10)
C29 0.0236(13) 0.0313(14) 0.0403(16) -0.0095(12) -0.0148(12) 0.0020(10)
C30 0.0364(15) 0.0281(13) 0.0364(15) -0.0095(11) -0.0156(12) 0.0101(11)
C31 0.0432(16) 0.0356(15) 0.0263(14) -0.0083(11) -0.0181(12) 0.0078(12)
C32 0.0324(14) 0.0194(11) 0.0237(13) -0.0020(10) -0.0017(10) -0.0089(10)
C33 0.0323(14) 0.0218(12) 0.0322(14) -0.0039(10) -0.0018(11) -0.0123(10)
C34 0.0427(16) 0.0281(13) 0.0235(13) -0.0028(11) 0.0059(12) -0.0122(12)
C35 0.0511(18) 0.0193(12) 0.0371(16) 0.0027(11) -0.0079(13) -0.0059(12)

loop_
_atom_type_symbol
_atom_type_description
_atom_type_scat_dispersion_real
_atom_type_scat_dispersion_imag
_atom_type_scat_source
C C 0.0033 0.0016 'International Tables Vol C Tables 4.2.6.8 and 6.1.1.4'
H H 0.0000 0.0000 'International Tables Vol C Tables 4.2.6.8 and 6.1.1.4'
F F 0.0171 0.0103 'International Tables Vol C Tables 4.2.6.8 and 6.1.1.4'
Ir Ir -1.4442 7.9887 'International Tables Vol C Tables 4.2.6.8 and 6.1.1.4'
O O 0.0106 0.0060 'International Tables Vol C Tables 4.2.6.8 and 6.1.1.4'
P P 0.1023 0.0942 'International Tables Vol C Tables 4.2.6.8 and 6.1.1.4'

loop_
_geom_angle_atom_site_label_1
_geom_angle_atom_site_label_2
_geom_angle_atom_site_label_3
_geom_angle
P11 Ir1 P10 157.41(2)
C2 Ir1 P10 99.28(7)
C2 Ir1 P11 93.61(7)
C2 Ir1 C4 97.23(9)
C2 Ir1 C12 89.07(9)
C4 Ir1 P10 98.15(6)
C4 Ir1 P11 98.54(6)
C12 Ir1 P10 81.73(6)
C12 Ir1 P11 80.00(6)
C12 Ir1 C4 173.63(8)
C18 P10 Ir1 101.55(8)
C18 P10 C20 104.31(11)
C18 P10 C24 102.76(11)
C20 P10 Ir1 115.94(8)
C24 P10 Ir1 119.67(8)
C24 P10 C20 109.98(10)
C19 P11 Ir1 100.71(8)
C19 P11 C28 104.12(11)
C19 P11 C32 104.46(11)
C28 P11 Ir1 120.51(8)
C28 P11 C32 110.61(12)
C32 P11 Ir1 114.00(8)
O3 C2 Ir1 174.13(19)
C5 C4 Ir1 124.08(16)
C5 C4 C9 112.0(2)
C9 C4 Ir1 123.92(16)
F5 C5 C4 120.73(19)
F5 C5 C6 114.91(19)
C6 C5 C4 124.4(2)
F6 C6 C5 118.6(2)
F6 C6 C7 119.3(2)
C7 C6 C5 122.1(2)
C6 C7 C8 116.3(2)
C9 C8 C7 121.0(2)
C8 C9 C4 124.3(2)
C13 C12 Ir1 121.70(16)
C13 C12 C17 117.9(2)
C17 C12 Ir1 120.36(17)
C12 C13 C18 118.0(2)
C14 C13 C12 121.2(2)
C14 C13 C18 120.7(2)
C13 C14 C15 120.1(2)
C16 C15 C14 119.7(2)
C15 C16 C17 120.3(2)
C12 C17 C19 118.58(19)
C16 C17 C12 120.8(2)
C16 C17 C19 120.6(2)
C13 C18 P10 110.53(16)
C17 C19 P11 108.36(15)
C21 C20 P10 107.24(16)
C22 C20 P10 110.12(16)
C22 C20 C21 109.4(2)
C22 C20 C23 108.2(2)
C23 C20 P10 115.21(17)
C23 C20 C21 106.6(2)
C25 C24 P10 108.76(16)
C25 C24 C26 106.6(2)
C26 C24 P10 112.94(17)
C27 C24 P10 110.03(16)
C27 C24 C25 108.5(2)
C27 C24 C26 109.8(2)
C29 C28 P11 108.25(16)
C29 C28 C30 107.0(2)
C30 C28 P11 112.87(17)
C31 C28 P11 110.45(18)
C31 C28 C29 107.7(2)
C31 C28 C30 110.4(2)
C33 C32 P11 108.67(17)
C34 C32 P11 111.24(17)
C34 C32 C33 107.3(2)
C35 C32 P11 112.73(19)
C35 C32 C33 107.8(2)
C35 C32 C34 108.9(2)

loop_
_geom_bond_atom_site_label_1
_geom_bond_atom_site_label_2
_geom_bond_distance
Ir1 P10 2.3511(6)
Ir1 P11 2.3397(6)
Ir1 C2 1.928(2)
Ir1 C4 2.150(2)
Ir1 C12 2.111(2)
P10 C18 1.838(2)
P10 C20 1.897(2)
P10 C24 1.892(2)
P11 C19 1.847(2)
P11 C28 1.893(3)
P11 C32 1.900(2)
F5 C5 1.369(3)
F6 C6 1.364(3)
O3 C2 1.143(3)
C4 C5 1.395(3)
C4 C9 1.416(3)
C5 C6 1.384(3)
C6 C7 1.373(3)
C7 C8 1.390(3)
C8 C9 1.386(3)
C12 C13 1.401(3)
C12 C17 1.410(3)
C13 C14 1.393(3)
C13 C18 1.520(3)
C14 C15 1.395(3)
C15 C16 1.389(4)
C16 C17 1.395(3)
C17 C19 1.508(3)
C20 C21 1.547(3)
C20 C22 1.539(3)
C20 C23 1.540(3)
C24 C25 1.547(3)
C24 C26 1.548(3)
C24 C27 1.534(3)
C28 C29 1.535(4)
C28 C30 1.548(3)
C28 C31 1.534(3)
C32 C33 1.541(4)
C32 C34 1.540(3)
C32 C35 1.537(4)
